data_7042978
loop_
_publ_author_name
'Yan, Dong'
'Mao, Feifei'
'Ruan, Ting Ting'
'Mao, Jianggao'

_publ_section_title
;
 Two Tartratoborates with Hybrid Anionic Groups from Unusual Condensation
 Reactions
;
_journal_name_full 'Dalton Trans.'
_journal_paper_doi 10.1039/C7DT01360D
_journal_year 2017
_chemical_absolute_configuration ad
_chemical_formula_sum 'C8 H9 B Cu2 K O14.5'
_chemical_formula_weight 514.14
_chemical_name_systematic
; 
 ? 
;
_space_group_IT_number 19
_symmetry_cell_setting orthorhombic
_symmetry_space_group_name_Hall 'P 2ac 2ab'
_symmetry_space_group_name_H-M 'P 21 21 21'
_atom_sites_solution_hydrogens geom
_atom_sites_solution_primary direct
_atom_sites_solution_secondary difmap
_audit_creation_method SHELXL-97
_audit_update_record
;
2017-04-13 deposited with the CCDC.
2017-05-10 downloaded from the CCDC.
;
_cell_angle_alpha 90.00
_cell_angle_beta 90.00
_cell_angle_gamma 90.00
_cell_formula_units_Z 4
_cell_length_a 7.8347(4)
_cell_length_b 13.3996(9)
_cell_length_c 14.0216(13)
_cell_measurement_reflns_used 4699
_cell_measurement_temperature 293(2)
_cell_measurement_theta_max 27.7580
_cell_measurement_theta_min 4.1680
_cell_volume 1472.01(18)
_computing_cell_refinement 'CrystalClear (Rigaku Inc., 2008)'
_computing_data_collection 'CrystalClear (Rigaku Inc., 2008)'
_computing_data_reduction 'CrystalClear (Rigaku Inc., 2008)'
_computing_structure_refinement 'SHELXL-97 (Sheldrick, 2008)'
_computing_structure_solution 'SHELXS-97 (Sheldrick, 2008)'
_diffrn_ambient_temperature 293(2)
_diffrn_measured_fraction_theta_full 0.990
_diffrn_measured_fraction_theta_max 0.990
_diffrn_measurement_device_type 'SuperNova, Dual, Cu at zero, Atlas'
_diffrn_measurement_method '\w scans'
_diffrn_radiation_monochromator graphite
_diffrn_radiation_source 'fine-focus sealed tube'
_diffrn_radiation_type MoK\a
_diffrn_radiation_wavelength 0.71073
_diffrn_reflns_av_R_equivalents 0.0507
_diffrn_reflns_av_sigmaI/netI 0.0470
_diffrn_reflns_limit_h_max 10
_diffrn_reflns_limit_h_min -10
_diffrn_reflns_limit_k_max 17
_diffrn_reflns_limit_k_min -17
_diffrn_reflns_limit_l_max 18
_diffrn_reflns_limit_l_min -17
_diffrn_reflns_number 14698
_diffrn_reflns_theta_full 27.99
_diffrn_reflns_theta_max 27.99
_diffrn_reflns_theta_min 3.34
_exptl_absorpt_coefficient_mu 3.257
_exptl_absorpt_correction_T_max 0.996
_exptl_absorpt_correction_T_min 0.986
_exptl_absorpt_correction_type gaussian
_exptl_absorpt_process_details
;
CrysAlisPro, Agilent Technologies,
Version 1.171.37.33 (release 27-03-2014 CrysAlis171 .NET)
(compiled Mar 27 2014,17:12:48)
Empirical absorption correction using spherical harmonics,
 implemented in SCALE3 ABSPACK scaling algorithm.
Empirical absorption correction using spherical harmonics,
 implemented in SCALE3 ABSPACK scaling algorithm.
;
_exptl_crystal_colour blue
_exptl_crystal_density_diffrn 2.320
_exptl_crystal_density_method 'not measured'
_exptl_crystal_description block
_exptl_crystal_F_000 1020
_exptl_crystal_size_max 0.3280
_exptl_crystal_size_mid 0.0689
_exptl_crystal_size_min 0.0637
_refine_diff_density_max 1.221
_refine_diff_density_min -0.997
_refine_diff_density_rms 0.103
_refine_ls_abs_structure_details 'Flack H D (1983), Acta Cryst. A39, 876-881'
_refine_ls_abs_structure_Flack 0.467(17)
_refine_ls_extinction_method none
_refine_ls_goodness_of_fit_ref 1.039
_refine_ls_hydrogen_treatment mixed
_refine_ls_matrix_type full
_refine_ls_number_parameters 242
_refine_ls_number_reflns 3474
_refine_ls_number_restraints 0
_refine_ls_restrained_S_all 1.039
_refine_ls_R_factor_all 0.0462
_refine_ls_R_factor_gt 0.0378
_refine_ls_shift/su_max 0.000
_refine_ls_shift/su_mean 0.000
_refine_ls_structure_factor_coef Fsqd
_refine_ls_weighting_details 'calc w=1/[\s^2^(Fo^2^)+(0.0353P)^2^+1.7590P] where P=(Fo^2^+2Fc^2^)/3'
_refine_ls_weighting_scheme calc
_refine_ls_wR_factor_gt 0.0796
_refine_ls_wR_factor_ref 0.0847
_reflns_number_gt 3094
_reflns_number_total 3474
_reflns_threshold_expression >2sigma(I)
_cod_data_source_file c7dt01360d2.cif
_cod_data_source_block 2
_cod_original_formula_sum 'C8 H9 B Cu2 K O14.50'
_cod_database_code 7042978

loop_
_symmetry_equiv_pos_as_xyz
'x, y, z'
'-x+1/2, -y, z+1/2'
'-x, y+1/2, -z+1/2'
'x+1/2, -y+1/2, -z'

loop_
_atom_site_label
_atom_site_type_symbol
_atom_site_fract_x
_atom_site_fract_y
_atom_site_fract_z
_atom_site_U_iso_or_equiv
_atom_site_adp_type
_atom_site_occupancy
_atom_site_symmetry_multiplicity
_atom_site_calc_flag
_atom_site_refinement_flags
K1 K 0.2728(2) 0.46274(10) 0.07688(10) 0.0536(4) Uani 1 1 d .
Cu1 Cu 0.50396(7) 0.33922(4) 0.26898(4) 0.02038(13) Uani 1 1 d .
Cu2 Cu -0.01952(6) 0.09172(4) 0.15545(4) 0.01804(12) Uani 1 1 d .
B1 B 0.2583(5) 0.2090(3) 0.2057(4) 0.0170(10) Uani 1 1 d .
C1 C 0.1917(5) 0.3988(3) 0.3433(3) 0.0204(8) Uani 1 1 d .
C2 C 0.1721(5) 0.2856(3) 0.3506(3) 0.0188(8) Uani 1 1 d .
H2A H 0.1683 0.2658 0.4178 0.023 Uiso 1 1 calc R
C3 C 0.0119(5) 0.2467(3) 0.2990(3) 0.0218(8) Uani 1 1 d .
H3A H -0.0749 0.2993 0.2972 0.026 Uiso 1 1 calc R
C4 C -0.0632(5) 0.1536(4) 0.3434(4) 0.0277(10) Uani 1 1 d .
C5 C 0.6388(5) 0.1999(3) 0.1347(3) 0.0199(9) Uani 1 1 d .
C6 C 0.4645(5) 0.2049(3) 0.0858(3) 0.0185(8) Uani 1 1 d .
H6A H 0.4759 0.2252 0.0189 0.022 Uiso 1 1 calc R
C7 C 0.3775(5) 0.1013(3) 0.0939(3) 0.0174(8) Uani 1 1 d .
H7A H 0.4639 0.0484 0.0925 0.021 Uiso 1 1 calc R
C8 C 0.2518(5) 0.0872(3) 0.0123(3) 0.0190(8) Uani 1 1 d .
O1 O 0.3290(4) 0.4329(2) 0.3117(3) 0.0281(8) Uani 1 1 d .
O2 O 0.0666(4) 0.4489(2) 0.3713(3) 0.0284(8) Uani 1 1 d .
O3 O -0.1097(6) 0.1568(3) 0.4270(3) 0.0539(12) Uani 1 1 d .
O4 O -0.0803(4) 0.0775(2) 0.2892(3) 0.0272(7) Uani 1 1 d .
O5 O 0.6597(4) 0.2429(2) 0.2139(2) 0.0267(7) Uani 1 1 d .
O6 O 0.7495(3) 0.1506(2) 0.0918(2) 0.0231(7) Uani 1 1 d .
O7 O 0.3166(4) 0.0729(3) -0.0674(3) 0.0341(8) Uani 1 1 d .
O8 O 0.0918(3) 0.0944(2) 0.0290(2) 0.0225(6) Uani 1 1 d .
O9 O 0.3477(3) 0.2685(2) 0.1356(2) 0.0201(7) Uani 1 1 d .
O10 O 0.2979(3) 0.1045(2) 0.1847(2) 0.0179(6) Uani 1 1 d .
O11 O 0.3114(3) 0.2370(2) 0.3045(2) 0.0194(6) Uani 1 1 d .
O12 O 0.0727(3) 0.2275(2) 0.2040(2) 0.0199(7) Uani 1 1 d .
O1W O 0.6063(6) 0.4524(3) 0.2024(3) 0.0510(12) Uani 1 1 d .
H1WA H 0.6221 0.5034 0.2374 0.061 Uiso 1 1 d R
H1WB H 0.6959 0.4378 0.1712 0.061 Uiso 1 1 d R
O2W O 0.6229(5) 0.3308(3) 0.4115(3) 0.0466(10) Uani 1 1 d .
H2WA H 0.6664 0.2732 0.4192 0.070 Uiso 1 1 d R
H2WB H 0.5472 0.3407 0.4540 0.070 Uiso 1 1 d R
O3W O 0.4938(5) 0.6192(3) 0.0596(3) 0.076(3) Uani 0.50 1 d PR

loop_
_atom_site_aniso_label
_atom_site_aniso_U_11
_atom_site_aniso_U_22
_atom_site_aniso_U_33
_atom_site_aniso_U_23
_atom_site_aniso_U_13
_atom_site_aniso_U_12
K1 0.0889(10) 0.0379(7) 0.0340(7) -0.0036(6) -0.0004(7) 0.0303(7)
Cu1 0.0149(2) 0.0211(3) 0.0251(3) -0.0045(2) 0.0016(2) -0.0019(2)
Cu2 0.0153(2) 0.0171(2) 0.0217(3) -0.0010(2) -0.0005(2) -0.0023(2)
B1 0.013(2) 0.015(2) 0.023(3) -0.0021(19) -0.0013(18) 0.0017(17)
C1 0.0207(18) 0.0159(19) 0.025(2) 0.0028(19) -0.0026(18) -0.0010(16)
C2 0.0165(19) 0.019(2) 0.021(2) 0.0001(18) -0.0001(17) 0.0046(15)
C3 0.0180(19) 0.024(2) 0.023(2) -0.0037(17) 0.0038(19) 0.0006(18)
C4 0.027(2) 0.032(2) 0.025(2) -0.006(2) 0.0013(18) -0.0090(18)
C5 0.0123(18) 0.021(2) 0.027(3) 0.0025(18) 0.0007(17) -0.0007(16)
C6 0.0178(19) 0.0172(19) 0.020(2) 0.0030(16) 0.0019(16) 0.0013(16)
C7 0.0159(17) 0.018(2) 0.018(2) -0.0015(17) -0.0001(15) 0.0017(17)
C8 0.0174(18) 0.019(2) 0.021(2) -0.0013(18) -0.0016(16) 0.0023(18)
O1 0.0194(15) 0.0186(16) 0.046(2) -0.0033(14) 0.0077(14) -0.0015(11)
O2 0.0284(16) 0.0166(15) 0.040(2) 0.0026(14) 0.0144(14) 0.0059(12)
O3 0.072(3) 0.065(3) 0.024(2) -0.011(2) 0.017(2) -0.041(2)
O4 0.0325(17) 0.0241(17) 0.025(2) -0.0019(14) 0.0012(14) -0.0062(13)
O5 0.0155(14) 0.0367(18) 0.0278(19) -0.0077(15) -0.0008(13) 0.0058(13)
O6 0.0150(13) 0.0289(16) 0.0254(18) -0.0041(14) 0.0007(12) 0.0047(13)
O7 0.0236(15) 0.059(2) 0.0200(18) -0.0047(16) -0.0005(13) 0.0008(16)
O8 0.0141(13) 0.0289(16) 0.0245(18) -0.0014(15) -0.0009(11) -0.0014(13)
O9 0.0159(13) 0.0154(14) 0.0290(18) -0.0010(13) 0.0022(12) 0.0021(11)
O10 0.0231(13) 0.0133(14) 0.0172(15) 0.0015(12) 0.0021(11) 0.0012(11)
O11 0.0173(13) 0.0182(14) 0.0227(16) -0.0042(13) -0.0016(12) 0.0048(11)
O12 0.0132(13) 0.0269(16) 0.0195(17) 0.0002(13) -0.0002(11) 0.0000(11)
O1W 0.071(3) 0.038(2) 0.044(3) -0.020(2) 0.037(2) -0.0261(19)
O2W 0.044(2) 0.065(3) 0.031(2) -0.003(2) -0.0003(17) 0.012(2)
O3W 0.086(7) 0.082(7) 0.060(6) -0.030(5) -0.022(6) 0.021(6)

loop_
_atom_type_symbol
_atom_type_description
_atom_type_scat_dispersion_real
_atom_type_scat_dispersion_imag
_atom_type_scat_source
C C 0.0033 0.0016 'International Tables Vol C Tables 4.2.6.8 and 6.1.1.4'
H H 0.0000 0.0000 'International Tables Vol C Tables 4.2.6.8 and 6.1.1.4'
O O 0.0106 0.0060 'International Tables Vol C Tables 4.2.6.8 and 6.1.1.4'
B B 0.0013 0.0007 'International Tables Vol C Tables 4.2.6.8 and 6.1.1.4'
K K 0.2009 0.2494 'International Tables Vol C Tables 4.2.6.8 and 6.1.1.4'
Cu Cu 0.3201 1.2651 'International Tables Vol C Tables 4.2.6.8 and 6.1.1.4'

loop_
_geom_angle_atom_site_label_1
_geom_angle_atom_site_label_2
_geom_angle_atom_site_label_3
_geom_angle
_geom_angle_site_symmetry_1
_geom_angle_site_symmetry_3
O3W K1 O9 127.50(11) . .
O3W K1 O6 112.38(11) . 4_455
O9 K1 O6 76.03(10) . 4_455
O3W K1 O4 88.84(10) . 3
O9 K1 O4 114.76(10) . 3
O6 K1 O4 143.88(11) 4_455 3
O3W K1 O3 65.72(12) . 3
O9 K1 O3 159.18(12) . 3
O6 K1 O3 116.07(12) 4_455 3
O4 K1 O3 45.31(10) 3 3
O3W K1 O8 67.95(10) . 4
O9 K1 O8 74.53(9) . 4
O6 K1 O8 60.12(8) 4_455 4
O4 K1 O8 154.22(11) 3 4
O3 K1 O8 125.87(12) 3 4
O3W K1 O1W 63.75(11) . .
O9 K1 O1W 67.70(9) . .
O6 K1 O1W 119.91(10) 4_455 .
O4 K1 O1W 95.41(10) 3 .
O3 K1 O1W 114.54(13) 3 .
O8 K1 O1W 64.88(10) 4 .
O3W K1 C4 75.27(12) . 3
O9 K1 C4 137.81(12) . 3
O6 K1 C4 133.06(12) 4_455 3
O4 K1 C4 23.15(11) 3 3
O3 K1 C4 22.22(11) 3 3
O8 K1 C4 142.50(12) 4 3
O1W K1 C4 105.20(12) . 3
O3W K1 O1 95.49(10) . .
O9 K1 O1 64.58(9) . .
O6 K1 O1 140.38(9) 4_455 .
O4 K1 O1 59.15(9) 3 .
O3 K1 O1 100.60(10) 3 .
O8 K1 O1 110.25(9) 4 .
O1W K1 O1 48.44(9) . .
C4 K1 O1 79.72(10) 3 .
O3W K1 O2 54.25(10) . 2_564
O9 K1 O2 120.17(9) . 2_564
O6 K1 O2 59.61(9) 4_455 2_564
O4 K1 O2 124.86(9) 3 2_564
O3 K1 O2 80.37(10) 3 2_564
O8 K1 O2 49.83(8) 4 2_564
O1W K1 O2 100.59(10) . 2_564
C4 K1 O2 101.99(11) 3 2_564
O1 K1 O2 146.81(9) . 2_564
O3W K1 Cu1 95.69(9) . .
O9 K1 Cu1 41.77(6) . .
O6 K1 Cu1 114.08(7) 4_455 .
O4 K1 Cu1 91.20(8) 3 .
O3 K1 Cu1 129.85(10) 3 .
O8 K1 Cu1 80.57(7) 4 .
O1W K1 Cu1 32.39(7) . .
C4 K1 Cu1 110.83(10) 3 .
O1 K1 Cu1 32.08(5) . .
O2 K1 Cu1 127.45(7) 2_564 .
O3W K1 Cu2 78.18(8) . 4
O9 K1 Cu2 89.05(7) . 4
O6 K1 Cu2 35.51(6) 4_455 4
O4 K1 Cu2 155.98(8) 3 4
O3 K1 Cu2 110.67(9) 3 4
O8 K1 Cu2 32.05(6) 4 4
O1W K1 Cu2 96.76(8) . 4
C4 K1 Cu2 132.86(10) 3 4
O1 K1 Cu2 141.44(6) . 4
O2 K1 Cu2 32.09(5) 2_564 4
Cu1 K1 Cu2 109.96(4) . 4
O5 Cu1 O1 173.18(15) . .
O5 Cu1 O1W 93.89(15) . .
O1 Cu1 O1W 86.33(15) . .
O5 Cu1 O11 96.48(12) . .
O1 Cu1 O11 80.90(11) . .
O1W Cu1 O11 156.33(17) . .
O5 Cu1 O2W 93.49(14) . .
O1 Cu1 O2W 92.94(15) . .
O1W Cu1 O2W 107.42(17) . .
O11 Cu1 O2W 93.14(14) . .
O5 Cu1 O9 75.56(12) . .
O1 Cu1 O9 97.66(12) . .
O1W Cu1 O9 98.15(15) . .
O11 Cu1 O9 64.24(11) . .
O2W Cu1 O9 152.87(13) . .
O5 Cu1 K1 108.73(10) . .
O1 Cu1 K1 65.54(11) . .
O1W Cu1 K1 59.87(15) . .
O11 Cu1 K1 96.59(9) . .
O2W Cu1 K1 154.46(11) . .
O9 Cu1 K1 49.99(7) . .
O4 Cu2 O8 167.24(12) . .
O4 Cu2 O2 92.43(14) . 3_545
O8 Cu2 O2 85.99(14) . 3_545
O4 Cu2 O12 81.65(13) . .
O8 Cu2 O12 97.15(12) . .
O2 Cu2 O12 166.74(13) 3_545 .
O4 Cu2 O6 103.19(12) . 1_455
O8 Cu2 O6 89.56(11) . 1_455
O2 Cu2 O6 96.78(13) 3_545 1_455
O12 Cu2 O6 96.13(11) . 1_455
O4 Cu2 O10 95.24(11) . .
O8 Cu2 O10 73.14(10) . .
O2 Cu2 O10 106.18(11) 3_545 .
O12 Cu2 O10 62.88(10) . .
O6 Cu2 O10 149.83(11) 1_455 .
O4 Cu2 K1 136.01(9) . 4_455
O8 Cu2 K1 53.84(8) . 4_455
O2 Cu2 K1 64.11(11) 3_545 4_455
O12 Cu2 K1 127.82(9) . 4_455
O6 Cu2 K1 49.03(9) 1_455 4_455
O10 Cu2 K1 125.94(7) . 4_455
O9 B1 O10 106.7(3) . .
O9 B1 O12 112.0(4) . .
O10 B1 O12 111.5(3) . .
O9 B1 O11 110.9(3) . .
O10 B1 O11 111.5(4) . .
O12 B1 O11 104.3(3) . .
O1 C1 O2 126.1(4) . .
O1 C1 C2 118.2(4) . .
O2 C1 C2 115.7(4) . .
O11 C2 C1 110.3(3) . .
O11 C2 C3 104.9(3) . .
C1 C2 C3 112.7(3) . .
O12 C3 C4 111.3(3) . .
O12 C3 C2 103.0(3) . .
C4 C3 C2 113.8(4) . .
O3 C4 O4 124.4(5) . .
O3 C4 C3 118.6(4) . .
O4 C4 C3 117.0(4) . .
O3 C4 K1 63.1(3) . 3_545
O4 C4 K1 61.5(2) . 3_545
C3 C4 K1 172.0(3) . 3_545
O6 C5 O5 125.2(4) . .
O6 C5 C6 115.4(4) . .
O5 C5 C6 119.4(4) . .
O9 C6 C5 112.2(3) . .
O9 C6 C7 102.5(3) . .
C5 C6 C7 108.7(3) . .
O10 C7 C8 113.2(3) . .
O10 C7 C6 103.4(3) . .
C8 C7 C6 109.9(3) . .
O7 C8 O8 125.2(4) . .
O7 C8 C7 115.5(3) . .
O8 C8 C7 119.2(4) . .
C1 O1 Cu1 118.6(3) . .
C1 O1 K1 106.2(3) . .
Cu1 O1 K1 82.37(12) . .
C1 O2 Cu2 127.1(3) . 3
C1 O2 K1 99.5(3) . 2_565
Cu2 O2 K1 83.80(11) 3 2_565
C4 O3 K1 94.6(3) . 3_545
C4 O4 Cu2 118.0(3) . .
C4 O4 K1 95.4(3) . 3_545
Cu2 O4 K1 144.68(15) . 3_545
C5 O5 Cu1 125.0(3) . .
C5 O6 Cu2 125.2(3) . 1_655
C5 O6 K1 137.5(3) . 4
Cu2 O6 K1 95.46(11) 1_655 4
C8 O8 Cu2 126.5(3) . .
C8 O8 K1 134.9(3) . 4_455
Cu2 O8 K1 94.10(10) . 4_455
C6 O9 B1 108.2(3) . .
C6 O9 Cu1 106.6(2) . .
B1 O9 Cu1 86.3(2) . .
C6 O9 K1 123.0(2) . .
B1 O9 K1 127.7(2) . .
Cu1 O9 K1 88.24(9) . .
C7 O10 B1 107.6(3) . .
C7 O10 Cu2 106.6(2) . .
B1 O10 Cu2 83.6(2) . .
C2 O11 B1 108.8(3) . .
C2 O11 Cu1 111.1(2) . .
B1 O11 Cu1 98.3(2) . .
C3 O12 B1 110.0(3) . .
C3 O12 Cu2 110.2(2) . .
B1 O12 Cu2 101.6(2) . .
Cu1 O1W K1 87.74(15) . .

loop_
_geom_bond_atom_site_label_1
_geom_bond_atom_site_label_2
_geom_bond_distance
_geom_bond_site_symmetry_2
K1 O3W 2.730(4) .
K1 O9 2.792(3) .
K1 O6 2.817(3) 4_455
K1 O4 2.858(4) 3
K1 O3 2.899(4) 3
K1 O8 3.006(3) 4
K1 O1W 3.153(5) .
K1 C4 3.238(5) 3
K1 O1 3.346(4) .
K1 O2 3.361(4) 2_564
K1 Cu1 3.6434(15) .
K1 Cu2 3.7137(15) 4
Cu1 O5 1.936(3) .
Cu1 O1 1.952(3) .
Cu1 O1W 1.953(4) .
Cu1 O11 2.098(3) .
Cu1 O2W 2.208(4) .
Cu1 O9 2.428(3) .
Cu2 O4 1.944(4) .
Cu2 O8 1.976(3) .
Cu2 O2 1.985(3) 3_545
Cu2 O12 2.073(3) .
Cu2 O6 2.167(3) 1_455
Cu2 O10 2.526(3) .
Cu2 K1 3.7138(15) 4_455
B1 O9 1.446(6) .
B1 O10 1.465(5) .
B1 O12 1.475(5) .
B1 O11 1.495(6) .
C1 O1 1.250(5) .
C1 O2 1.251(5) .
C1 C2 1.528(6) .
C2 O11 1.425(5) .
C2 C3 1.540(6) .
C3 O12 1.438(5) .
C3 C4 1.513(6) .
C4 O3 1.229(6) .
C4 O4 1.279(6) .
C4 K1 3.238(5) 3_545
C5 O6 1.244(5) .
C5 O5 1.263(6) .
C5 C6 1.530(5) .
C6 O9 1.433(5) .
C6 C7 1.550(6) .
C7 O10 1.419(5) .
C7 C8 1.521(6) .
C8 O7 1.242(5) .
C8 O8 1.279(5) .
O2 Cu2 1.985(3) 3
O2 K1 3.361(4) 2_565
O3 K1 2.899(4) 3_545
O4 K1 2.858(4) 3_545
O6 Cu2 2.167(3) 1_655
O6 K1 2.817(3) 4
O8 K1 3.006(3) 4_455

loop_
_geom_hbond_atom_site_label_D
_geom_hbond_atom_site_label_H
_geom_hbond_atom_site_label_A
_geom_hbond_distance_DH
_geom_hbond_distance_HA
_geom_hbond_distance_DA
_geom_hbond_angle_DHA
_geom_hbond_site_symmetry_A
O1W H1WA O10 0.85 1.85 2.687(5) 168.1 3_655
O1W H1WB O7 0.85 1.74 2.532(5) 153.8 4
O2W H2WB O3 0.85 2.07 2.911(6) 168.2 4_556
